data_4067190
loop_
_publ_author_name
'Sunada, Yusuke'
'Imaoka, Tsuyoshi'
'Nagashima, Hideo'

_publ_section_title
;
 Half-Sandwich (\h6-Arene)iron(II) Dinitrogen Complexes Bearing a
 Disilaferracycle Skeleton as a Precursor for Double Silylation of
 Ethylene and Alkynes
;
_journal_issue 23
_journal_name_full Organometallics
_journal_page_first 6157
_journal_paper_doi 10.1021/om100889w
_journal_volume 29
_journal_year 2010
_chemical_formula_moiety 'C34 H48 Fe2 N2 Si4 '
_chemical_formula_sum 'C34 H48 Fe2 N2 Si4'
_chemical_formula_weight 708.80
_space_group_IT_number 14
_symmetry_cell_setting monoclinic
_symmetry_Int_Tables_number 14
_symmetry_space_group_name_Hall '-P 2yn'
_symmetry_space_group_name_H-M 'P 1 21/n 1'
_cell_angle_alpha 90.0000
_cell_angle_beta 102.620(3)
_cell_angle_gamma 90.0000
_cell_formula_units_Z 2
_cell_length_a 10.989(2)
_cell_length_b 11.627(2)
_cell_length_c 13.821(3)
_cell_measurement_reflns_used 4646
_cell_measurement_temperature 123.1
_cell_measurement_theta_max 27.5
_cell_measurement_theta_min 3.0
_cell_volume 1723.2(6)
_computing_cell_refinement CrystalClear
_computing_data_collection CrystalClear
_computing_data_reduction CrystalStructure
_computing_publication_material 'CrystalStructure 3.8'
_computing_structure_refinement CRYSTALS
_computing_structure_solution SHELXS97
_diffrn_ambient_temperature 123
_diffrn_detector_area_resol_mean 7.31
_diffrn_measured_fraction_theta_full 0.978
_diffrn_measured_fraction_theta_max 0.978
_diffrn_measurement_device_type 'Rigaku Saturn'
_diffrn_measurement_method \w
_diffrn_radiation_type 'Mo K\a'
_diffrn_radiation_wavelength 0.71070
_diffrn_reflns_av_R_equivalents 0.068
_diffrn_reflns_limit_h_max 10
_diffrn_reflns_limit_h_min -14
_diffrn_reflns_limit_k_max 15
_diffrn_reflns_limit_k_min -15
_diffrn_reflns_limit_l_max 17
_diffrn_reflns_limit_l_min -16
_diffrn_reflns_number 13050
_diffrn_reflns_theta_full 27.48
_diffrn_reflns_theta_max 27.48
_exptl_absorpt_coefficient_mu 1.006
_exptl_absorpt_correction_T_max 0.961
_exptl_absorpt_correction_T_min 0.792
_exptl_absorpt_correction_type multi-scan
_exptl_absorpt_process_details 'Jacobson, R. (1998) Private communication'
_exptl_crystal_colour orange
_exptl_crystal_density_diffrn 1.366
_exptl_crystal_density_method 'not measured'
_exptl_crystal_description clock
_exptl_crystal_F_000 748.00
_exptl_crystal_size_max 0.05
_exptl_crystal_size_mid 0.04
_exptl_crystal_size_min 0.04
_refine_diff_density_max 1.15
_refine_diff_density_min -0.82
_refine_ls_extinction_method none
_refine_ls_goodness_of_fit_ref 1.009
_refine_ls_hydrogen_treatment refall
_refine_ls_number_parameters 214
_refine_ls_number_reflns 3871
_refine_ls_R_factor_gt 0.0496
_refine_ls_shift/su_max 0.0000
_refine_ls_structure_factor_coef Fsqd
_refine_ls_weighting_details 'w = 1/[0.0015Fo^2^ + 1.0000\s(Fo^2^)]/(4Fo^2^)'
_refine_ls_weighting_scheme calc
_refine_ls_wR_factor_ref 0.1493
_reflns_number_gt 2847
_reflns_number_total 3871
_reflns_threshold_expression F^2^>2.0\s(F^2^)
_cod_data_source_file om100889w_si_002.cif
_cod_data_source_block '_((Tol)Fe(Si)2)2(m-N2)'
_cod_original_cell_volume 1723.3(6)
_cod_original_formula_sum 'C34 H48 Fe2 N2 Si4 '
_cod_database_code 4067190

loop_
_symmetry_equiv_pos_site_id
_symmetry_equiv_pos_as_xyz
1 +X,+Y,+Z
2 1/2-X,1/2+Y,1/2-Z
3 -X,-Y,-Z
4 1/2+X,1/2-Y,1/2+Z

loop_
_atom_site_label
_atom_site_type_symbol
_atom_site_fract_x
_atom_site_fract_y
_atom_site_fract_z
_atom_site_U_iso_or_equiv
_atom_site_adp_type
_atom_site_occupancy
_atom_site_symmetry_multiplicity
_atom_site_calc_flag
_atom_site_refinement_flags
Fe(1) Fe 0.40519(4) 1.07092(3) 0.12674(3) 0.01835(12) Uani 1.00 1 d .
Si(1) Si 0.49879(7) 0.92265(7) 0.23155(6) 0.0202(2) Uani 1.00 1 d .
Si(2) Si 0.26193(7) 0.92334(7) 0.07596(7) 0.0215(2) Uani 1.00 1 d .
N(1) N 0.4785(2) 1.0157(2) 0.03100(18) 0.0178(5) Uani 1.00 1 d .
C(1) C 0.3101(2) 1.2260(2) 0.0633(2) 0.0283(8) Uani 1.00 1 d .
C(2) C 0.2520(2) 1.1761(2) 0.1348(2) 0.0321(8) Uani 1.00 1 d .
C(3) C 0.3222(3) 1.1496(2) 0.2312(2) 0.0364(9) Uani 1.00 1 d .
C(4) C 0.4515(3) 1.1709(2) 0.2553(2) 0.0367(9) Uani 1.00 1 d .
C(5) C 0.5102(3) 1.2202(2) 0.1855(2) 0.0326(8) Uani 1.00 1 d .
C(6) C 0.4392(3) 1.2461(2) 0.0898(2) 0.0289(8) Uani 1.00 1 d .
C(7) C 0.2353(3) 1.2561(3) -0.0379(3) 0.0423(10) Uani 1.00 1 d .
C(8) C 0.4565(2) 0.7788(2) 0.1685(2) 0.0220(7) Uani 1.00 1 d .
C(9) C 0.3450(2) 0.7800(2) 0.0965(2) 0.0226(7) Uani 1.00 1 d .
C(10) C 0.3036(2) 0.6765(2) 0.0468(2) 0.0273(7) Uani 1.00 1 d .
C(11) C 0.3706(3) 0.5758(2) 0.0678(2) 0.0343(9) Uani 1.00 1 d .
C(12) C 0.4821(3) 0.5755(2) 0.1392(3) 0.0345(9) Uani 1.00 1 d .
C(13) C 0.5231(3) 0.6755(2) 0.1889(2) 0.0306(8) Uani 1.00 1 d .
C(14) C 0.4522(3) 0.9109(3) 0.3556(2) 0.0323(8) Uani 1.00 1 d .
C(15) C 0.6753(3) 0.9332(2) 0.2663(2) 0.0322(8) Uani 1.00 1 d .
C(16) C 0.1277(3) 0.9159(3) 0.1394(3) 0.0422(10) Uani 1.00 1 d .
C(17) C 0.1919(3) 0.9273(3) -0.0616(3) 0.0385(9) Uani 1.00 1 d .
H(1) H 0.1698 1.1466 0.1140 0.040 Uiso 1.00 1 c R
H(2) H 0.2864 1.1032 0.2743 0.047 Uiso 1.00 1 c R
H(3) H 0.5016 1.1383 0.3136 0.043 Uiso 1.00 1 c R
H(4) H 0.5985 1.2183 0.1960 0.038 Uiso 1.00 1 c R
H(5) H 0.4827 1.2598 0.0385 0.036 Uiso 1.00 1 c R
H(6) H 0.2894 1.2860 -0.0767 0.050 Uiso 1.00 1 c R
H(7) H 0.1745 1.3122 -0.0322 0.050 Uiso 1.00 1 c R
H(8) H 0.1949 1.1892 -0.0690 0.050 Uiso 1.00 1 c R
H(9) H 0.2279 0.6768 -0.0021 0.033 Uiso 1.00 1 c R
H(10) H 0.3419 0.5072 0.0329 0.042 Uiso 1.00 1 c R
H(11) H 0.5276 0.5061 0.1553 0.042 Uiso 1.00 1 c R
H(12) H 0.5987 0.6745 0.2378 0.036 Uiso 1.00 1 c R
H(13) H 0.5059 0.9566 0.4038 0.039 Uiso 1.00 1 c R
H(14) H 0.4570 0.8330 0.3766 0.040 Uiso 1.00 1 c R
H(15) H 0.3689 0.9375 0.3479 0.039 Uiso 1.00 1 c R
H(16) H 0.7099 0.8924 0.2192 0.038 Uiso 1.00 1 c R
H(17) H 0.7052 0.9011 0.3303 0.038 Uiso 1.00 1 c R
H(18) H 0.6992 1.0117 0.2667 0.038 Uiso 1.00 1 c R
H(19) H 0.1496 0.8682 0.1963 0.053 Uiso 1.00 1 c R
H(20) H 0.0568 0.8848 0.0953 0.053 Uiso 1.00 1 c R
H(21) H 0.1088 0.9910 0.1588 0.053 Uiso 1.00 1 c R
H(22) H 0.1186 0.9731 -0.0727 0.043 Uiso 1.00 1 c R
H(23) H 0.1711 0.8514 -0.0847 0.043 Uiso 1.00 1 c R
H(24) H 0.2495 0.9594 -0.0963 0.043 Uiso 1.00 1 c R

loop_
_atom_site_aniso_label
_atom_site_aniso_U_11
_atom_site_aniso_U_22
_atom_site_aniso_U_33
_atom_site_aniso_U_12
_atom_site_aniso_U_13
_atom_site_aniso_U_23
Fe(1) 0.0185(2) 0.0178(2) 0.0203(2) 0.00068(14) 0.00758(17) -0.00198(16)
Si(1) 0.0196(3) 0.0234(4) 0.0171(4) -0.0014(2) 0.0032(3) 0.0002(3)
Si(2) 0.0159(3) 0.0221(4) 0.0262(4) -0.0012(2) 0.0038(3) 0.0020(3)
N(1) 0.0158(10) 0.0162(11) 0.0204(12) 0.0010(8) 0.0020(8) 0.0006(9)
C(1) 0.0317(15) 0.0173(14) 0.0366(18) 0.0069(12) 0.0093(14) 0.0008(13)
C(2) 0.0260(14) 0.0236(15) 0.051(2) 0.0050(12) 0.0169(14) -0.0040(14)
C(3) 0.057(2) 0.0228(16) 0.039(2) 0.0051(15) 0.0300(17) -0.0047(14)
C(4) 0.054(2) 0.0243(17) 0.0291(18) 0.0028(15) 0.0035(16) -0.0071(14)
C(5) 0.0331(16) 0.0203(15) 0.042(2) -0.0018(12) 0.0034(15) -0.0095(14)
C(6) 0.0325(15) 0.0188(14) 0.0397(19) 0.0000(11) 0.0173(14) -0.0028(13)
C(7) 0.047(2) 0.0301(18) 0.047(2) 0.0070(15) 0.0035(18) 0.0077(16)
C(8) 0.0259(13) 0.0227(14) 0.0182(14) -0.0017(11) 0.0067(11) 0.0022(11)
C(9) 0.0261(13) 0.0215(14) 0.0220(14) -0.0018(11) 0.0094(12) 0.0013(11)
C(10) 0.0265(14) 0.0296(16) 0.0257(16) -0.0062(12) 0.0055(12) -0.0028(13)
C(11) 0.046(2) 0.0223(16) 0.0363(19) -0.0093(13) 0.0134(16) -0.0069(13)
C(12) 0.0409(18) 0.0214(16) 0.043(2) 0.0085(13) 0.0120(16) 0.0071(14)
C(13) 0.0322(15) 0.0284(16) 0.0302(17) 0.0038(12) 0.0047(13) 0.0071(13)
C(14) 0.0388(18) 0.0370(18) 0.0219(16) -0.0069(14) 0.0085(14) 0.0010(13)
C(15) 0.0242(14) 0.0350(18) 0.0348(19) -0.0008(12) 0.0007(13) 0.0034(14)
C(16) 0.0257(16) 0.0327(19) 0.074(3) 0.0020(13) 0.0224(18) 0.0111(18)
C(17) 0.0353(18) 0.0331(19) 0.038(2) -0.0086(14) -0.0108(16) 0.0068(15)

loop_
_atom_type_symbol
_atom_type_description
_atom_type_scat_dispersion_real
_atom_type_scat_dispersion_imag
_atom_type_scat_source
C C 0.003 0.002
;
International Tables for Crystallography
(1992, Vol. C, Tables 4.2.6.8 and 6.1.1.4)
;
H H 0.000 0.000
;
International Tables for Crystallography
(1992, Vol. C, Table 6.1.1.4)
;
N N 0.006 0.003
;
International Tables for Crystallography
(1992, Vol. C, Tables 4.2.6.8 and 6.1.1.4)
;
Fe Fe 0.346 0.844
;
International Tables for Crystallography
(1992, Vol. C, Tables 4.2.6.8 and 6.1.1.4)
;
Si Si 0.082 0.070
;
International Tables for Crystallography
(1992, Vol. C, Tables 4.2.6.8 and 6.1.1.4)
;

loop_
_geom_angle_atom_site_label_1
_geom_angle_atom_site_label_2
_geom_angle_atom_site_label_3
_geom_angle
_geom_angle_publ_flag
_geom_angle_site_symmetry_3
Si(1) Fe(1) Si(2) 79.67(2) yes .
Si(1) Fe(1) N(1) 89.17(7) yes .
Si(1) Fe(1) C(1) 165.83(10) yes .
Si(1) Fe(1) C(2) 130.10(11) yes .
Si(1) Fe(1) C(3) 95.41(9) yes .
Si(1) Fe(1) C(4) 83.75(9) yes .
Si(1) Fe(1) C(5) 103.56(9) yes .
Si(1) Fe(1) C(6) 140.20(8) yes .
Si(2) Fe(1) N(1) 84.13(7) yes .
Si(2) Fe(1) C(1) 104.82(8) yes .
Si(2) Fe(1) C(2) 87.03(8) yes .
Si(2) Fe(1) C(3) 99.37(10) yes .
Si(2) Fe(1) C(4) 133.48(11) yes .
Si(2) Fe(1) C(5) 169.27(10) yes .
Si(2) Fe(1) C(6) 140.01(8) yes .
N(1) Fe(1) C(1) 104.56(12) yes .
N(1) Fe(1) C(2) 137.22(12) yes .
N(1) Fe(1) C(3) 174.66(12) yes .
N(1) Fe(1) C(4) 138.93(13) yes .
N(1) Fe(1) C(5) 106.01(13) yes .
N(1) Fe(1) C(6) 91.97(13) yes .
C(1) Fe(1) C(2) 38.55(14) yes .
C(1) Fe(1) C(3) 70.71(14) yes .
C(1) Fe(1) C(4) 83.55(13) yes .
C(1) Fe(1) C(5) 69.66(11) yes .
C(1) Fe(1) C(6) 37.95(11) yes .
C(2) Fe(1) C(3) 39.68(14) yes .
C(2) Fe(1) C(4) 71.38(14) yes .
C(2) Fe(1) C(5) 83.10(12) yes .
C(2) Fe(1) C(6) 69.20(13) yes .
C(3) Fe(1) C(4) 39.47(14) yes .
C(3) Fe(1) C(5) 70.26(14) yes .
C(3) Fe(1) C(6) 82.76(14) yes .
C(4) Fe(1) C(5) 38.45(15) yes .
C(4) Fe(1) C(6) 69.69(14) yes .
C(5) Fe(1) C(6) 38.43(12) yes .
Fe(1) Si(1) C(8) 109.56(9) yes .
Fe(1) Si(1) C(14) 116.29(11) yes .
Fe(1) Si(1) C(15) 113.31(11) yes .
C(8) Si(1) C(14) 105.31(14) yes .
C(8) Si(1) C(15) 107.92(14) yes .
C(14) Si(1) C(15) 103.82(15) yes .
Fe(1) Si(2) C(9) 109.36(9) yes .
Fe(1) Si(2) C(16) 116.21(12) yes .
Fe(1) Si(2) C(17) 112.62(12) yes .
C(9) Si(2) C(16) 106.99(15) yes .
C(9) Si(2) C(17) 104.48(14) yes .
C(16) Si(2) C(17) 106.40(18) yes .
Fe(1) N(1) N(1) 177.3(2) yes 3_675
Fe(1) C(1) C(2) 68.15(17) yes .
Fe(1) C(1) C(6) 70.34(17) yes .
Fe(1) C(1) C(7) 133.4(2) yes .
C(2) C(1) C(6) 118.1(3) yes .
C(2) C(1) C(7) 120.6(2) yes .
C(6) C(1) C(7) 121.3(3) yes .
Fe(1) C(2) C(1) 73.30(19) yes .
Fe(1) C(2) C(3) 69.3(2) yes .
C(1) C(2) C(3) 120.7(2) yes .
Fe(1) C(3) C(2) 71.0(2) yes .
Fe(1) C(3) C(4) 70.6(2) yes .
C(2) C(3) C(4) 119.7(3) yes .
Fe(1) C(4) C(3) 69.9(2) yes .
Fe(1) C(4) C(5) 72.8(2) yes .
C(3) C(4) C(5) 120.3(3) yes .
Fe(1) C(5) C(4) 68.72(19) yes .
Fe(1) C(5) C(6) 71.14(18) yes .
C(4) C(5) C(6) 119.4(3) yes .
Fe(1) C(6) C(1) 71.71(18) yes .
Fe(1) C(6) C(5) 70.43(18) yes .
C(1) C(6) C(5) 121.8(3) yes .
Si(1) C(8) C(9) 114.0(2) yes .
Si(1) C(8) C(13) 126.7(2) yes .
C(9) C(8) C(13) 119.3(2) yes .
Si(2) C(9) C(8) 115.8(2) yes .
Si(2) C(9) C(10) 125.8(2) yes .
C(8) C(9) C(10) 118.5(2) yes .
C(9) C(10) C(11) 121.4(2) yes .
C(10) C(11) C(12) 119.8(2) yes .
C(11) C(12) C(13) 119.5(2) yes .
C(8) C(13) C(12) 121.6(2) yes .
Fe(1) C(2) H(1) 119.6 no .
C(1) C(2) H(1) 118.8 no .
C(3) C(2) H(1) 119.4 no .
Fe(1) C(3) H(2) 119.3 no .
C(2) C(3) H(2) 119.8 no .
C(4) C(3) H(2) 119.1 no .
Fe(1) C(4) H(3) 119.2 no .
C(3) C(4) H(3) 119.8 no .
C(5) C(4) H(3) 118.7 no .
Fe(1) C(5) H(4) 119.1 no .
C(4) C(5) H(4) 119.8 no .
C(6) C(5) H(4) 119.0 no .
Fe(1) C(6) H(5) 118.5 no .
C(1) C(6) H(5) 118.5 no .
C(5) C(6) H(5) 118.0 no .
C(1) C(7) H(6) 109.2 no .
C(1) C(7) H(7) 109.5 no .
C(1) C(7) H(8) 109.7 no .
H(6) C(7) H(7) 109.5 no .
H(6) C(7) H(8) 109.5 no .
H(7) C(7) H(8) 109.5 no .
C(9) C(10) H(9) 118.8 no .
C(11) C(10) H(9) 119.8 no .
C(10) C(11) H(10) 120.2 no .
C(12) C(11) H(10) 120.0 no .
C(11) C(12) H(11) 120.2 no .
C(13) C(12) H(11) 120.2 no .
C(8) C(13) H(12) 119.4 no .
C(12) C(13) H(12) 119.0 no .
Si(1) C(14) H(13) 110.1 no .
Si(1) C(14) H(14) 109.7 no .
Si(1) C(14) H(15) 108.6 no .
H(13) C(14) H(14) 109.5 no .
H(13) C(14) H(15) 109.5 no .
H(14) C(14) H(15) 109.5 no .
Si(1) C(15) H(16) 109.5 no .
Si(1) C(15) H(17) 109.7 no .
Si(1) C(15) H(18) 109.2 no .
H(16) C(15) H(17) 109.5 no .
H(16) C(15) H(18) 109.5 no .
H(17) C(15) H(18) 109.5 no .
Si(2) C(16) H(19) 109.3 no .
Si(2) C(16) H(20) 109.7 no .
Si(2) C(16) H(21) 109.4 no .
H(19) C(16) H(20) 109.5 no .
H(19) C(16) H(21) 109.5 no .
H(20) C(16) H(21) 109.5 no .
Si(2) C(17) H(22) 108.8 no .
Si(2) C(17) H(23) 109.3 no .
Si(2) C(17) H(24) 110.3 no .
H(22) C(17) H(23) 109.5 no .
H(22) C(17) H(24) 109.5 no .
H(23) C(17) H(24) 109.5 no .

loop_
_geom_bond_atom_site_label_1
_geom_bond_atom_site_label_2
_geom_bond_distance
_geom_bond_publ_flag
_geom_bond_site_symmetry_2
Fe(1) Si(1) 2.3404(8) yes .
Fe(1) Si(2) 2.3308(8) yes .
Fe(1) N(1) 1.810(2) yes .
Fe(1) C(1) 2.170(3) yes .
Fe(1) C(2) 2.103(3) yes .
Fe(1) C(3) 2.081(4) yes .
Fe(1) C(4) 2.090(3) yes .
Fe(1) C(5) 2.143(3) yes .
Fe(1) C(6) 2.153(3) yes .
Si(1) C(8) 1.896(2) yes .
Si(1) C(14) 1.898(3) yes .
Si(1) C(15) 1.898(3) yes .
Si(2) C(9) 1.891(3) yes .
Si(2) C(16) 1.875(4) yes .
Si(2) C(17) 1.889(3) yes .
N(1) N(1) 1.126(3) yes 3_675
C(1) C(2) 1.412(5) yes .
C(1) C(6) 1.406(4) yes .
C(1) C(7) 1.501(5) yes .
C(2) C(3) 1.420(4) yes .
C(3) C(4) 1.409(5) yes .
C(4) C(5) 1.395(5) yes .
C(5) C(6) 1.414(4) yes .
C(8) C(9) 1.400(3) yes .
C(8) C(13) 1.403(4) yes .
C(9) C(10) 1.412(4) yes .
C(10) C(11) 1.380(4) yes .
C(11) C(12) 1.395(4) yes .
C(12) C(13) 1.375(4) yes .
C(2) H(1) 0.950 no .
C(3) H(2) 0.950 no .
C(4) H(3) 0.950 no .
C(5) H(4) 0.950 no .
C(6) H(5) 0.950 no .
C(7) H(6) 0.950 no .
C(7) H(7) 0.950 no .
C(7) H(8) 0.950 no .
C(10) H(9) 0.950 no .
C(11) H(10) 0.950 no .
C(12) H(11) 0.950 no .
C(13) H(12) 0.950 no .
C(14) H(13) 0.950 no .
C(14) H(14) 0.950 no .
C(14) H(15) 0.950 no .
C(15) H(16) 0.950 no .
C(15) H(17) 0.950 no .
C(15) H(18) 0.950 no .
C(16) H(19) 0.950 no .
C(16) H(20) 0.950 no .
C(16) H(21) 0.950 no .
C(17) H(22) 0.950 no .
C(17) H(23) 0.950 no .
C(17) H(24) 0.950 no .

loop_
_geom_contact_atom_site_label_1
_geom_contact_atom_site_label_2
_geom_contact_distance
_geom_contact_site_symmetry_2
C(2) C(14) 3.555(4) 2_555
C(3) C(16) 3.558(5) 2_555
C(4) C(16) 3.399(5) 2_555
C(14) C(2) 3.555(4) 2_545
C(16) C(3) 3.558(5) 2_545
C(16) C(4) 3.399(5) 2_545
C(1) H(10) 3.325 1_565
C(1) H(14) 3.452 2_555
C(1) H(15) 3.532 2_555
C(2) H(14) 2.910 2_555
C(2) H(15) 3.347 2_555
C(2) H(19) 3.241 2_555
C(3) H(19) 2.725 2_555
C(4) H(7) 3.396 4_575
C(4) H(8) 3.587 4_575
C(4) H(19) 2.697 2_555
C(4) H(20) 3.247 2_555
C(5) H(11) 3.361 1_565
C(5) H(19) 3.157 2_555
C(6) H(10) 3.257 1_565
C(6) H(11) 3.243 1_565
C(7) H(3) 3.165 4_474
C(7) H(10) 3.218 1_565
C(7) H(14) 3.506 2_555
C(7) H(20) 3.535 3_575
C(8) H(2) 3.583 2_545
C(9) H(2) 3.260 2_545
C(10) H(2) 2.981 2_545
C(10) H(17) 3.086 4_464
C(11) H(2) 3.080 2_545
C(11) H(15) 3.494 2_545
C(11) H(17) 3.398 4_464
C(12) H(2) 3.432 2_545
C(12) H(10) 3.512 3_665
C(12) H(18) 3.539 2_645
C(12) H(21) 3.312 2_545
C(13) H(18) 3.535 2_645
C(13) H(21) 3.531 2_545
C(13) H(23) 3.211 4_565
C(14) H(1) 3.415 2_545
C(14) H(7) 3.270 2_545
C(14) H(9) 3.389 4_565
C(15) H(4) 3.482 2_645
C(15) H(9) 3.378 4_565
C(15) H(11) 3.318 2_655
C(16) H(22) 2.957 3_575
C(17) H(12) 2.983 4_464
C(17) H(20) 3.450 3_575
C(17) H(21) 3.419 3_575
H(1) C(14) 3.415 2_555
H(1) H(14) 2.595 2_555
H(1) H(15) 3.464 2_555
H(1) H(20) 3.398 3_575
H(1) H(22) 3.394 3_575
H(2) C(8) 3.583 2_555
H(2) C(9) 3.260 2_555
H(2) C(10) 2.981 2_555
H(2) C(11) 3.080 2_555
H(2) C(12) 3.432 2_555
H(2) H(9) 3.299 2_555
H(2) H(10) 3.461 2_555
H(2) H(19) 3.168 2_555
H(3) C(7) 3.165 4_575
H(3) H(6) 3.314 4_575
H(3) H(7) 2.592 4_575
H(3) H(8) 3.109 4_575
H(3) H(19) 3.135 2_555
H(3) H(20) 3.250 2_555
H(4) C(15) 3.482 2_655
H(4) H(6) 3.375 4_575
H(4) H(8) 3.365 4_575
H(4) H(11) 3.454 1_565
H(4) H(12) 3.292 2_655
H(4) H(16) 2.971 2_655
H(4) H(17) 3.105 2_655
H(5) H(10) 3.258 1_565
H(5) H(11) 3.271 1_565
H(6) H(3) 3.314 4_474
H(6) H(4) 3.375 4_474
H(6) H(10) 2.975 1_565
H(6) H(18) 3.203 4_474
H(7) C(4) 3.396 4_474
H(7) C(14) 3.270 2_555
H(7) H(3) 2.592 4_474
H(7) H(10) 2.934 1_565
H(7) H(13) 3.381 2_555
H(7) H(13) 3.275 4_474
H(7) H(14) 2.850 2_555
H(7) H(15) 3.061 2_555
H(7) H(18) 3.510 4_474
H(7) H(20) 3.391 3_575
H(8) C(4) 3.587 4_474
H(8) H(3) 3.109 4_474
H(8) H(4) 3.365 4_474
H(8) H(20) 2.843 3_575
H(9) C(14) 3.389 4_464
H(9) C(15) 3.378 4_464
H(9) H(2) 3.299 2_545
H(9) H(13) 2.943 4_464
H(9) H(14) 3.083 4_464
H(9) H(17) 2.449 4_464
H(10) C(1) 3.325 1_545
H(10) C(6) 3.257 1_545
H(10) C(7) 3.218 1_545
H(10) C(12) 3.512 3_665
H(10) H(2) 3.461 2_545
H(10) H(5) 3.258 1_545
H(10) H(6) 2.975 1_545
H(10) H(7) 2.934 1_545
H(10) H(11) 3.236 3_665
H(10) H(15) 3.226 2_545
H(10) H(17) 3.065 4_464
H(11) C(5) 3.361 1_545
H(11) C(6) 3.243 1_545
H(11) C(15) 3.318 2_645
H(11) H(4) 3.454 1_545
H(11) H(5) 3.271 1_545
H(11) H(10) 3.236 3_665
H(11) H(16) 3.301 2_645
H(11) H(17) 3.146 2_645
H(11) H(18) 2.961 2_645
H(11) H(19) 3.509 2_545
H(11) H(21) 3.250 2_545
H(12) C(17) 2.983 4_565
H(12) H(4) 3.292 2_645
H(12) H(18) 2.929 2_645
H(12) H(22) 3.098 4_565
H(12) H(23) 2.427 4_565
H(12) H(24) 2.961 4_565
H(13) H(7) 3.381 2_545
H(13) H(7) 3.275 4_575
H(13) H(9) 2.943 4_565
H(13) H(13) 2.874 3_676
H(14) C(1) 3.452 2_545
H(14) C(2) 2.910 2_545
H(14) C(7) 3.506 2_545
H(14) H(1) 2.595 2_545
H(14) H(7) 2.850 2_545
H(14) H(9) 3.083 4_565
H(14) H(23) 3.141 4_565
H(15) C(1) 3.532 2_545
H(15) C(2) 3.347 2_545
H(15) C(11) 3.494 2_555
H(15) H(1) 3.464 2_545
H(15) H(7) 3.061 2_545
H(15) H(10) 3.226 2_555
H(16) H(4) 2.971 2_645
H(16) H(11) 3.301 2_655
H(17) C(10) 3.086 4_565
H(17) C(11) 3.398 4_565
H(17) H(4) 3.105 2_645
H(17) H(9) 2.449 4_565
H(17) H(10) 3.065 4_565
H(17) H(11) 3.146 2_655
H(17) H(23) 3.214 4_565
H(18) C(12) 3.539 2_655
H(18) C(13) 3.535 2_655
H(18) H(6) 3.203 4_575
H(18) H(7) 3.510 4_575
H(18) H(11) 2.961 2_655
H(18) H(12) 2.929 2_655
H(19) C(2) 3.241 2_545
H(19) C(3) 2.725 2_545
H(19) C(4) 2.697 2_545
H(19) C(5) 3.157 2_545
H(19) H(2) 3.168 2_545
H(19) H(3) 3.135 2_545
H(19) H(11) 3.509 2_555
H(19) H(22) 3.578 3_575
H(20) C(4) 3.247 2_545
H(20) C(7) 3.535 3_575
H(20) C(17) 3.450 3_575
H(20) H(1) 3.398 3_575
H(20) H(3) 3.250 2_545
H(20) H(7) 3.391 3_575
H(20) H(8) 2.843 3_575
H(20) H(22) 2.506 3_575
H(21) C(12) 3.312 2_555
H(21) C(13) 3.531 2_555
H(21) C(17) 3.419 3_575
H(21) H(11) 3.250 2_555
H(21) H(22) 2.556 3_575
H(21) H(23) 3.535 3_575
H(22) C(16) 2.957 3_575
H(22) H(1) 3.394 3_575
H(22) H(12) 3.098 4_464
H(22) H(19) 3.578 3_575
H(22) H(20) 2.506 3_575
H(22) H(21) 2.556 3_575
H(23) C(13) 3.211 4_464
H(23) H(12) 2.427 4_464
H(23) H(14) 3.141 4_464
H(23) H(17) 3.214 4_464
H(23) H(21) 3.535 3_575
H(24) H(12) 2.961 4_464

loop_
_geom_torsion_atom_site_label_1
_geom_torsion_atom_site_label_2
_geom_torsion_atom_site_label_3
_geom_torsion_atom_site_label_4
_geom_torsion
_geom_torsion_site_symmetry_4
Si(1) Fe(1) Si(2) C(9) -28.60(11) .
Si(1) Fe(1) Si(2) C(16) 92.62(14) .
Si(1) Fe(1) Si(2) C(17) -144.28(13) .
Si(2) Fe(1) Si(1) C(8) 29.18(11) .
Si(2) Fe(1) Si(1) C(14) -90.05(12) .
Si(2) Fe(1) Si(1) C(15) 149.75(13) .
Si(1) Fe(1) N(1) N(1) 174(4) 3_675
N(1) Fe(1) Si(1) C(8) -55.01(13) .
N(1) Fe(1) Si(1) C(14) -174.23(13) .
N(1) Fe(1) Si(1) C(15) 65.57(14) .
Si(1) Fe(1) C(1) C(2) -41.6(4) .
Si(1) Fe(1) C(1) C(6) 91.4(4) .
Si(1) Fe(1) C(1) C(7) -153.6(2) .
C(1) Fe(1) Si(1) C(8) 139.1(3) .
C(1) Fe(1) Si(1) C(14) 19.9(3) .
C(1) Fe(1) Si(1) C(15) -100.3(3) .
Si(1) Fe(1) C(2) C(1) 167.73(14) .
Si(1) Fe(1) C(2) C(3) 34.7(2) .
C(2) Fe(1) Si(1) C(8) 106.33(15) .
C(2) Fe(1) Si(1) C(14) -12.90(16) .
C(2) Fe(1) Si(1) C(15) -133.09(17) .
Si(1) Fe(1) C(3) C(2) -154.05(18) .
Si(1) Fe(1) C(3) C(4) 73.32(19) .
C(3) Fe(1) Si(1) C(8) 127.75(14) .
C(3) Fe(1) Si(1) C(14) 8.52(15) .
C(3) Fe(1) Si(1) C(15) -111.67(16) .
Si(1) Fe(1) C(4) C(3) -106.39(19) .
Si(1) Fe(1) C(4) C(5) 121.15(19) .
C(4) Fe(1) Si(1) C(8) 165.52(15) .
C(4) Fe(1) Si(1) C(14) 46.30(16) .
C(4) Fe(1) Si(1) C(15) -73.90(17) .
Si(1) Fe(1) C(5) C(4) -61.1(2) .
Si(1) Fe(1) C(5) C(6) 165.36(19) .
C(5) Fe(1) Si(1) C(8) -161.29(15) .
C(5) Fe(1) Si(1) C(14) 79.49(16) .
C(5) Fe(1) Si(1) C(15) -40.71(17) .
Si(1) Fe(1) C(6) C(1) -157.53(17) .
Si(1) Fe(1) C(6) C(5) -22.6(3) .
C(6) Fe(1) Si(1) C(8) -147.08(19) .
C(6) Fe(1) Si(1) C(14) 93.7(2) .
C(6) Fe(1) Si(1) C(15) -26.5(2) .
Si(2) Fe(1) N(1) N(1) 94(4) 3_675
N(1) Fe(1) Si(2) C(9) 61.63(13) .
N(1) Fe(1) Si(2) C(16) -177.16(15) .
N(1) Fe(1) Si(2) C(17) -54.06(15) .
Si(2) Fe(1) C(1) C(2) 65.29(18) .
Si(2) Fe(1) C(1) C(6) -161.7(2) .
Si(2) Fe(1) C(1) C(7) -46.7(3) .
C(1) Fe(1) Si(2) C(9) 165.18(15) .
C(1) Fe(1) Si(2) C(16) -73.61(17) .
C(1) Fe(1) Si(2) C(17) 49.49(17) .
Si(2) Fe(1) C(2) C(1) -118.44(17) .
Si(2) Fe(1) C(2) C(3) 108.54(19) .
C(2) Fe(1) Si(2) C(9) -160.28(15) .
C(2) Fe(1) Si(2) C(16) -39.07(17) .
C(2) Fe(1) Si(2) C(17) 84.03(17) .
Si(2) Fe(1) C(3) C(2) -73.67(18) .
Si(2) Fe(1) C(3) C(4) 153.71(18) .
C(3) Fe(1) Si(2) C(9) -122.44(14) .
C(3) Fe(1) Si(2) C(16) -1.23(16) .
C(3) Fe(1) Si(2) C(17) 121.87(16) .
Si(2) Fe(1) C(4) C(3) -37.0(2) .
Si(2) Fe(1) C(4) C(5) -169.49(14) .
C(4) Fe(1) Si(2) C(9) -99.61(17) .
C(4) Fe(1) Si(2) C(16) 21.60(19) .
C(4) Fe(1) Si(2) C(17) 144.70(18) .
Si(2) Fe(1) C(5) C(4) 45.3(6) .
Si(2) Fe(1) C(5) C(6) -88.2(5) .
C(5) Fe(1) Si(2) C(9) -137.2(5) .
C(5) Fe(1) Si(2) C(16) -15.9(5) .
C(5) Fe(1) Si(2) C(17) 107.2(5) .
Si(2) Fe(1) C(6) C(1) 28.2(3) .
Si(2) Fe(1) C(6) C(5) 163.17(17) .
C(6) Fe(1) Si(2) C(9) 147.68(19) .
C(6) Fe(1) Si(2) C(16) -91.1(2) .
C(6) Fe(1) Si(2) C(17) 32.0(2) .
N(1) Fe(1) C(1) C(2) 152.96(18) .
N(1) Fe(1) C(1) C(6) -74.0(2) .
N(1) Fe(1) C(1) C(7) 40.9(3) .
C(1) Fe(1) N(1) N(1) -10(4) 3_675
N(1) Fe(1) C(2) C(1) -40.4(2) .
N(1) Fe(1) C(2) C(3) -173.40(19) .
C(2) Fe(1) N(1) N(1) 15(4) 3_675
N(1) Fe(1) C(3) C(2) 57.0(13) .
N(1) Fe(1) C(3) C(4) -75.6(13) .
C(3) Fe(1) N(1) N(1) -37(5) 3_675
N(1) Fe(1) C(4) C(3) 172.11(19) .
N(1) Fe(1) C(4) C(5) 39.7(2) .
C(4) Fe(1) N(1) N(1) -107(4) 3_675
N(1) Fe(1) C(5) C(4) -154.14(19) .
N(1) Fe(1) C(5) C(6) 72.3(2) .
C(5) Fe(1) N(1) N(1) -82(4) 3_675
N(1) Fe(1) C(6) C(1) 111.4(2) .
N(1) Fe(1) C(6) C(5) -113.6(2) .
C(6) Fe(1) N(1) N(1) -46(4) 3_675
C(1) Fe(1) C(2) C(3) -133.0(2) .
C(2) Fe(1) C(1) C(6) 133.0(3) .
C(2) Fe(1) C(1) C(7) -112.0(4) .
C(1) Fe(1) C(3) C(2) 28.87(18) .
C(1) Fe(1) C(3) C(4) -103.8(2) .
C(3) Fe(1) C(1) C(2) -29.64(19) .
C(3) Fe(1) C(1) C(6) 103.4(2) .
C(3) Fe(1) C(1) C(7) -141.7(3) .
C(1) Fe(1) C(4) C(3) 67.3(2) .
C(1) Fe(1) C(4) C(5) -65.1(2) .
C(4) Fe(1) C(1) C(2) -68.1(2) .
C(4) Fe(1) C(1) C(6) 65.0(2) .
C(4) Fe(1) C(1) C(7) 179.9(2) .
C(1) Fe(1) C(5) C(4) 105.9(2) .
C(1) Fe(1) C(5) C(6) -27.7(2) .
C(5) Fe(1) C(1) C(2) -105.1(2) .
C(5) Fe(1) C(1) C(6) 28.0(2) .
C(5) Fe(1) C(1) C(7) 142.9(3) .
C(1) Fe(1) C(6) C(5) 135.0(3) .
C(6) Fe(1) C(1) C(2) -133.0(3) .
C(6) Fe(1) C(1) C(7) 114.9(4) .
C(2) Fe(1) C(3) C(4) -132.6(2) .
C(3) Fe(1) C(2) C(1) 133.0(2) .
C(2) Fe(1) C(4) C(3) 29.7(2) .
C(2) Fe(1) C(4) C(5) -102.7(2) .
C(4) Fe(1) C(2) C(1) 103.4(2) .
C(4) Fe(1) C(2) C(3) -29.6(2) .
C(2) Fe(1) C(5) C(4) 68.6(2) .
C(2) Fe(1) C(5) C(6) -65.0(2) .
C(5) Fe(1) C(2) C(1) 65.79(19) .
C(5) Fe(1) C(2) C(3) -67.2(2) .
C(2) Fe(1) C(6) C(1) -29.2(2) .
C(2) Fe(1) C(6) C(5) 105.8(2) .
C(6) Fe(1) C(2) C(1) 28.75(18) .
C(6) Fe(1) C(2) C(3) -104.3(2) .
C(3) Fe(1) C(4) C(5) -132.5(2) .
C(4) Fe(1) C(3) C(2) 132.6(2) .
C(3) Fe(1) C(5) C(4) 29.9(2) .
C(3) Fe(1) C(5) C(6) -103.7(2) .
C(5) Fe(1) C(3) C(2) 103.5(2) .
C(5) Fe(1) C(3) C(4) -29.17(19) .
C(3) Fe(1) C(6) C(1) -67.8(2) .
C(3) Fe(1) C(6) C(5) 67.2(2) .
C(6) Fe(1) C(3) C(2) 65.96(19) .
C(6) Fe(1) C(3) C(4) -66.7(2) .
C(4) Fe(1) C(5) C(6) -133.6(3) .
C(5) Fe(1) C(4) C(3) 132.5(2) .
C(4) Fe(1) C(6) C(1) -106.2(2) .
C(4) Fe(1) C(6) C(5) 28.7(2) .
C(6) Fe(1) C(4) C(3) 103.8(2) .
C(6) Fe(1) C(4) C(5) -28.69(19) .
C(5) Fe(1) C(6) C(1) -135.0(3) .
C(6) Fe(1) C(5) C(4) 133.6(3) .
Fe(1) Si(1) C(8) C(9) -24.8(2) .
Fe(1) Si(1) C(8) C(13) 156.8(2) .
C(14) Si(1) C(8) C(9) 101.0(2) .
C(14) Si(1) C(8) C(13) -77.4(3) .
C(15) Si(1) C(8) C(9) -148.6(2) .
C(15) Si(1) C(8) C(13) 33.0(3) .
Fe(1) Si(2) C(9) C(8) 23.5(2) .
Fe(1) Si(2) C(9) C(10) -157.2(2) .
C(16) Si(2) C(9) C(8) -103.2(2) .
C(16) Si(2) C(9) C(10) 76.2(3) .
C(17) Si(2) C(9) C(8) 144.3(2) .
C(17) Si(2) C(9) C(10) -36.4(3) .
Fe(1) C(1) C(2) C(3) 52.7(2) .
Fe(1) C(1) C(6) C(5) -51.7(2) .
C(2) C(1) C(6) Fe(1) 50.3(2) .
C(2) C(1) C(6) C(5) -1.4(4) .
C(6) C(1) C(2) Fe(1) -51.3(2) .
C(6) C(1) C(2) C(3) 1.4(4) .
C(7) C(1) C(2) Fe(1) 128.6(3) .
C(7) C(1) C(2) C(3) -178.8(3) .
C(7) C(1) C(6) Fe(1) -129.6(3) .
C(7) C(1) C(6) C(5) 178.7(3) .
Fe(1) C(2) C(3) C(4) 53.1(3) .
C(1) C(2) C(3) Fe(1) -54.5(2) .
C(1) C(2) C(3) C(4) -1.4(5) .
Fe(1) C(3) C(4) C(5) 54.7(3) .
C(2) C(3) C(4) Fe(1) -53.2(2) .
C(2) C(3) C(4) C(5) 1.5(5) .
Fe(1) C(4) C(5) C(6) 51.9(2) .
C(3) C(4) C(5) Fe(1) -53.4(2) .
C(3) C(4) C(5) C(6) -1.5(5) .
Fe(1) C(5) C(6) C(1) 52.2(2) .
C(4) C(5) C(6) Fe(1) -50.8(2) .
C(4) C(5) C(6) C(1) 1.5(4) .
Si(1) C(8) C(9) Si(2) 0.8(3) .
Si(1) C(8) C(9) C(10) -178.6(2) .
Si(1) C(8) C(13) C(12) 178.9(3) .
C(9) C(8) C(13) C(12) 0.5(5) .
C(13) C(8) C(9) Si(2) 179.4(2) .
C(13) C(8) C(9) C(10) -0.0(4) .
Si(2) C(9) C(10) C(11) -179.4(2) .
C(8) C(9) C(10) C(11) -0.1(3) .
C(9) C(10) C(11) C(12) -0.3(5) .
C(10) C(11) C(12) C(13) 0.8(6) .
C(11) C(12) C(13) C(8) -0.9(6) .
